data_4126490
loop_
_publ_author_name
'Martinez, Jorge L.'
'Lin, Hsiu-Jung'
'Lee, Wei-Tsung'
'Pink, Maren'
'Chen, Chun-Hsing'
'Gao, Xinfeng'
'Dickie, Diane A.'
'Smith, Jeremy M.'

_publ_section_title
;
 Cyanide Ligand Assembly by Carbon Atom Transfer to an Iron Nitride.
;
_journal_name_full 'Journal of the American Chemical Society'
_journal_paper_doi 10.1021/jacs.7b08704
_journal_year 2017
_chemical_formula_moiety 'C49 H78 B Fe N11, 1.50 C4 H8 O'
_chemical_formula_sum 'C55 H90 B Fe N11 O1.5'
_chemical_formula_weight 996.03
_space_group_crystal_system monoclinic
_space_group_IT_number 14
_space_group_name_Hall '-P 2yn'
_space_group_name_H-M_alt 'P 1 21/n 1'
_symmetry_space_group_name_Hall '-P 2yn'
_symmetry_space_group_name_H-M 'P 1 21/n 1'
_atom_sites_solution_hydrogens geom
_audit_creation_method SHELXL-2014/7
_cell_angle_alpha 90
_cell_angle_beta 103.287(2)
_cell_angle_gamma 90
_cell_formula_units_Z 4
_cell_length_a 16.3404(8)
_cell_length_b 19.2823(10)
_cell_length_c 18.4178(10)
_cell_measurement_reflns_used 9826
_cell_measurement_temperature 150(2)
_cell_measurement_theta_max 27.51
_cell_measurement_theta_min 2.51
_cell_volume 5647.7(5)
_computing_cell_refinement 'APEX II v2014.11-0 (Bruker, 2014)'
_computing_data_collection 'APEX II v2014.11-0 (Bruker, 2014)'
_computing_data_reduction 'APEX II v2014.11-0 (Bruker, 2014)'
_computing_molecular_graphics 'SHELXTL (Bruker, 2013)'
_computing_publication_material 'SHELXTL (Bruker, 2013)'
_computing_structure_refinement 'SHELXL-2014/7 (Sheldrick, 2014)'
_computing_structure_solution 'SHELX (Bruker, 2014)'
_diffrn_ambient_temperature 150(2)
_diffrn_detector 'CCD area detector'
_diffrn_detector_type 'Bruker APEXII'
_diffrn_measured_fraction_theta_full 1.000
_diffrn_measured_fraction_theta_max 0.996
_diffrn_measurement_details '0.50 degree frames measured for 10 seconds each'
_diffrn_measurement_device 'APEX Kappa Duo'
_diffrn_measurement_device_type Kappa
_diffrn_measurement_method 'omega and phi scans'
_diffrn_radiation_monochromator graphite
_diffrn_radiation_type MoK\a
_diffrn_radiation_wavelength 0.71073
_diffrn_reflns_av_R_equivalents 0.0428
_diffrn_reflns_av_unetI/netI 0.0403
_diffrn_reflns_Laue_measured_fraction_full 1.000
_diffrn_reflns_Laue_measured_fraction_max 0.996
_diffrn_reflns_limit_h_max 21
_diffrn_reflns_limit_h_min -21
_diffrn_reflns_limit_k_max 25
_diffrn_reflns_limit_k_min -17
_diffrn_reflns_limit_l_max 23
_diffrn_reflns_limit_l_min -17
_diffrn_reflns_number 48115
_diffrn_reflns_point_group_measured_fraction_full 1.000
_diffrn_reflns_point_group_measured_fraction_max 0.996
_diffrn_reflns_theta_full 25.242
_diffrn_reflns_theta_max 27.580
_diffrn_reflns_theta_min 1.504
_diffrn_source 'sealed tube'
_exptl_absorpt_coefficient_mu 0.315
_exptl_absorpt_correction_T_max 0.7456
_exptl_absorpt_correction_T_min 0.6552
_exptl_absorpt_correction_type multi-scan
_exptl_absorpt_process_details 'SADABS, G. Sheldrick; 2014'
_exptl_crystal_colour yellow
_exptl_crystal_density_diffrn 1.171
_exptl_crystal_description block
_exptl_crystal_F_000 2160
_exptl_crystal_size_max 0.320
_exptl_crystal_size_mid 0.280
_exptl_crystal_size_min 0.250
_refine_diff_density_max 0.544
_refine_diff_density_min -0.448
_refine_diff_density_rms 0.050
_refine_ls_extinction_method none
_refine_ls_goodness_of_fit_ref 1.031
_refine_ls_hydrogen_treatment constr
_refine_ls_matrix_type full
_refine_ls_number_parameters 673
_refine_ls_number_reflns 13037
_refine_ls_number_restraints 231
_refine_ls_restrained_S_all 1.171
_refine_ls_R_factor_all 0.0574
_refine_ls_R_factor_gt 0.0417
_refine_ls_shift/su_max 0.006
_refine_ls_shift/su_mean 0.000
_refine_ls_structure_factor_coef Fsqd
_refine_ls_weighting_details 'w=1/[\s^2^(Fo^2^)+(0.0435P)^2^+3.0700P] where P=(Fo^2^+2Fc^2^)/3'
_refine_ls_weighting_scheme calc
_refine_ls_wR_factor_gt 0.1005
_refine_ls_wR_factor_ref 0.1087
_reflns_Friedel_coverage 0.000
_reflns_number_gt 10352
_reflns_number_total 13037
_reflns_threshold_expression 'I > 2\s(I)'
_cod_data_source_file ja7b08704_si_002.cif
_cod_data_source_block 15042
_cod_original_formula_sum 'C55 H90 B Fe N11 O1.50'
_cod_database_code 4126490
_shelx_shelxl_version_number 2014/7
_shelx_space_group_comment
;
The symmetry employed for this shelxl refinement is uniquely defined
by the following loop, which should always be used as a source of
symmetry information in preference to the above space-group names.
They are only intended as comments.
;
_shelx_estimated_absorpt_t_min 0.906
_shelx_estimated_absorpt_t_max 0.925

loop_
_space_group_symop_operation_xyz
'x, y, z'
'-x+1/2, y+1/2, -z+1/2'
'-x, -y, -z'
'x-1/2, -y-1/2, z-1/2'

loop_
_atom_site_label
_atom_site_type_symbol
_atom_site_fract_x
_atom_site_fract_y
_atom_site_fract_z
_atom_site_U_iso_or_equiv
_atom_site_adp_type
_atom_site_occupancy
_atom_site_site_symmetry_order
_atom_site_calc_flag
_atom_site_refinement_flags_posn
_atom_site_refinement_flags_adp
_atom_site_refinement_flags_occupancy
_atom_site_disorder_assembly
_atom_site_disorder_group
Fe1 Fe 0.61883(2) 0.15295(2) 0.81488(2) 0.01617(6) Uani 1 1 d . . . . .
C49 C 0.72132(11) 0.19382(8) 0.87249(9) 0.0227(3) Uani 1 1 d . . . . .
N7 N 0.78531(11) 0.21339(9) 0.90700(9) 0.0367(4) Uani 1 1 d . . . . .
N8 N 0.67922(9) 0.07141(8) 0.82586(8) 0.0237(3) Uani 1 1 d . . . . .
N9 N 0.72005(11) 0.02438(9) 0.83463(9) 0.0391(4) Uani 1 1 d . . . . .
N1 N 0.47981(8) 0.24818(7) 0.81950(7) 0.0196(3) Uani 1 1 d . . . . .
N2 N 0.58462(9) 0.31150(7) 0.80440(8) 0.0239(3) Uani 1 1 d . . . . .
N3 N 0.43889(8) 0.12783(7) 0.77314(7) 0.0167(3) Uani 1 1 d . . . . .
N4 N 0.49524(8) 0.05409(7) 0.71043(7) 0.0181(3) Uani 1 1 d . . . . .
N5 N 0.49377(8) 0.15226(7) 0.90777(7) 0.0173(3) Uani 1 1 d . . . . .
N6 N 0.61029(8) 0.11475(7) 0.97831(7) 0.0191(3) Uani 1 1 d . . . . .
B1 B 0.43423(11) 0.18138(9) 0.83549(10) 0.0176(3) Uani 1 1 d . . . . .
C1 C 0.55953(10) 0.24366(8) 0.80944(8) 0.0192(3) Uani 1 1 d . . . . .
C2 C 0.45841(11) 0.31731(8) 0.82403(10) 0.0253(4) Uani 1 1 d . . . . .
H2 H 0.4068 0.3337 0.8331 0.030 Uiso 1 1 calc R U . . .
C3 C 0.52113(12) 0.35730(9) 0.81367(10) 0.0276(4) Uani 1 1 d . . . . .
C4 C 0.52229(13) 0.43575(9) 0.81202(12) 0.0372(5) Uani 1 1 d . . . . .
H4 H 0.5728 0.4507 0.7941 0.045 Uiso 1 1 calc R U . . .
C5 C 0.44460(16) 0.46272(11) 0.75730(16) 0.0551(6) Uani 1 1 d . . . . .
H5A H 0.4426 0.4436 0.7076 0.083 Uiso 1 1 calc R U . . .
H5B H 0.4469 0.5134 0.7552 0.083 Uiso 1 1 calc R U . . .
H5C H 0.3942 0.4485 0.7737 0.083 Uiso 1 1 calc R U . . .
C6 C 0.5287(2) 0.46684(11) 0.88895(15) 0.0635(8) Uani 1 1 d . . . . .
H6A H 0.5796 0.4496 0.9232 0.095 Uiso 1 1 calc R U . . .
H6B H 0.4793 0.4534 0.9074 0.095 Uiso 1 1 calc R U . . .
H6C H 0.5313 0.5175 0.8858 0.095 Uiso 1 1 calc R U . . .
C7 C 0.66714(11) 0.33291(9) 0.79149(10) 0.0290(4) Uani 1 1 d . . . . .
H7 H 0.6985 0.2888 0.7889 0.035 Uiso 1 1 calc R U . . .
C8 C 0.66182(14) 0.36841(10) 0.71764(12) 0.0396(5) Uani 1 1 d . . . . .
H8A H 0.6241 0.3422 0.6781 0.059 Uiso 1 1 calc R U . . .
H8B H 0.7179 0.3706 0.7072 0.059 Uiso 1 1 calc R U . . .
H8C H 0.6400 0.4155 0.7196 0.059 Uiso 1 1 calc R U . . .
C9 C 0.71902(13) 0.37242(11) 0.85855(12) 0.0393(5) Uani 1 1 d . . . . .
H9A H 0.7173 0.3475 0.9046 0.059 Uiso 1 1 calc R U . . .
H9B H 0.6956 0.4190 0.8602 0.059 Uiso 1 1 calc R U . . .
H9C H 0.7774 0.3760 0.8538 0.059 Uiso 1 1 calc R U . . .
C10 C 0.51389(10) 0.10793(8) 0.76079(8) 0.0161(3) Uani 1 1 d . . . . .
C11 C 0.37466(10) 0.08733(8) 0.73230(9) 0.0203(3) Uani 1 1 d . . . . .
H11 H 0.3167 0.0918 0.7320 0.024 Uiso 1 1 calc R U . . .
C12 C 0.40812(10) 0.04039(8) 0.69283(9) 0.0206(3) Uani 1 1 d . . . . .
C13 C 0.36297(11) -0.01722(9) 0.64403(10) 0.0267(4) Uani 1 1 d . . . . .
H13 H 0.4058 -0.0521 0.6372 0.032 Uiso 1 1 calc R U . . .
C14 C 0.30101(14) -0.05324(12) 0.68227(12) 0.0440(5) Uani 1 1 d . . . . .
H14A H 0.3311 -0.0708 0.7310 0.066 Uiso 1 1 calc R U . . .
H14B H 0.2742 -0.0920 0.6513 0.066 Uiso 1 1 calc R U . . .
H14C H 0.2579 -0.0201 0.6890 0.066 Uiso 1 1 calc R U . . .
C15 C 0.31670(15) 0.00780(12) 0.56743(11) 0.0459(5) Uani 1 1 d . . . . .
H15A H 0.3567 0.0298 0.5423 0.069 Uiso 1 1 calc R U . . .
H15B H 0.2735 0.0415 0.5728 0.069 Uiso 1 1 calc R U . . .
H15C H 0.2900 -0.0317 0.5378 0.069 Uiso 1 1 calc R U . . .
C16 C 0.56059(10) 0.01609(8) 0.68340(9) 0.0209(3) Uani 1 1 d . . . . .
H16 H 0.6144 0.0417 0.7027 0.025 Uiso 1 1 calc R U . . .
C17 C 0.54626(12) 0.01604(10) 0.59862(9) 0.0284(4) Uani 1 1 d . . . . .
H17A H 0.5360 0.0636 0.5799 0.043 Uiso 1 1 calc R U . . .
H17B H 0.4974 -0.0129 0.5771 0.043 Uiso 1 1 calc R U . . .
H17C H 0.5961 -0.0026 0.5844 0.043 Uiso 1 1 calc R U . . .
C18 C 0.57405(11) -0.05677(9) 0.71596(10) 0.0287(4) Uani 1 1 d . . . . .
H18A H 0.5808 -0.0546 0.7702 0.043 Uiso 1 1 calc R U . . .
H18B H 0.6247 -0.0769 0.7046 0.043 Uiso 1 1 calc R U . . .
H18C H 0.5253 -0.0857 0.6941 0.043 Uiso 1 1 calc R U . . .
C19 C 0.57478(10) 0.13677(8) 0.90685(8) 0.0180(3) Uani 1 1 d . . . . .
C20 C 0.48085(10) 0.14234(8) 0.97854(8) 0.0205(3) Uani 1 1 d . . . . .
H20 H 0.4298 0.1512 0.9933 0.025 Uiso 1 1 calc R U . . .
C21 C 0.55170(10) 0.11826(8) 1.02310(9) 0.0209(3) Uani 1 1 d . . . . .
C22 C 0.56411(11) 0.09649(9) 1.10369(9) 0.0251(4) Uani 1 1 d . . . . .
H22 H 0.6258 0.0908 1.1252 0.030 Uiso 1 1 calc R U . . .
C23 C 0.52131(14) 0.02780(10) 1.11043(10) 0.0350(4) Uani 1 1 d . . . . .
H23A H 0.5403 -0.0069 1.0790 0.053 Uiso 1 1 calc R U . . .
H23B H 0.4602 0.0335 1.0941 0.053 Uiso 1 1 calc R U . . .
H23C H 0.5357 0.0124 1.1625 0.053 Uiso 1 1 calc R U . . .
C24 C 0.53102(13) 0.15256(10) 1.14791(10) 0.0339(4) Uani 1 1 d . . . . .
H24A H 0.5586 0.1967 1.1425 0.051 Uiso 1 1 calc R U . . .
H24B H 0.5430 0.1395 1.2007 0.051 Uiso 1 1 calc R U . . .
H24C H 0.4701 0.1575 1.1290 0.051 Uiso 1 1 calc R U . . .
C25 C 0.69890(10) 0.09285(9) 1.00374(9) 0.0245(4) Uani 1 1 d . . . . .
H25 H 0.7238 0.0963 0.9591 0.029 Uiso 1 1 calc R U . . .
C26 C 0.70710(12) 0.01769(11) 1.02727(12) 0.0376(5) Uani 1 1 d . . . . .
H26A H 0.6718 -0.0110 0.9884 0.056 Uiso 1 1 calc R U . . .
H26B H 0.6890 0.0121 1.0741 0.056 Uiso 1 1 calc R U . . .
H26C H 0.7659 0.0032 1.0346 0.056 Uiso 1 1 calc R U . . .
C27 C 0.74994(12) 0.14261(11) 1.06192(11) 0.0369(5) Uani 1 1 d . . . . .
H27A H 0.7411 0.1904 1.0435 0.055 Uiso 1 1 calc R U . . .
H27B H 0.8098 0.1310 1.0706 0.055 Uiso 1 1 calc R U . . .
H27C H 0.7315 0.1383 1.1087 0.055 Uiso 1 1 calc R U . . .
C28 C 0.33661(10) 0.19137(8) 0.83741(9) 0.0202(3) Uani 1 1 d . . . . .
C29 C 0.29462(10) 0.14642(10) 0.87587(10) 0.0284(4) Uani 1 1 d . . . . .
H29 H 0.3264 0.1118 0.9067 0.034 Uiso 1 1 calc R U . . .
C30 C 0.20894(12) 0.14962(12) 0.87134(12) 0.0408(5) Uani 1 1 d . . . . .
H30 H 0.1834 0.1181 0.8991 0.049 Uiso 1 1 calc R U . . .
C31 C 0.16110(13) 0.19842(13) 0.82656(13) 0.0460(5) Uani 1 1 d . . . . .
H31 H 0.1024 0.2015 0.8236 0.055 Uiso 1 1 calc R U . . .
C32 C 0.19911(13) 0.24275(12) 0.78603(13) 0.0451(5) Uani 1 1 d . . . . .
H32 H 0.1665 0.2767 0.7548 0.054 Uiso 1 1 calc R U . . .
C33 C 0.28409(11) 0.23828(10) 0.79039(11) 0.0322(4) Uani 1 1 d . . . . .
H33 H 0.3083 0.2683 0.7602 0.039 Uiso 1 1 calc R U . . .
N10 N 0.55549(9) 0.21058(8) 0.58672(8) 0.0244(3) Uani 1 1 d . . . . .
N11 N 0.78604(8) 0.19044(8) 0.67504(7) 0.0234(3) Uani 1 1 d . . . . .
C34 C 0.64605(10) 0.17550(8) 0.71855(9) 0.0187(3) Uani 1 1 d . . . . .
C35 C 0.62006(10) 0.19538(8) 0.64382(9) 0.0198(3) Uani 1 1 d . . . . .
C36 C 0.70439(10) 0.18808(8) 0.67513(9) 0.0197(3) Uani 1 1 d . . . . .
C37 C 0.47060(11) 0.20958(11) 0.60317(10) 0.0321(4) Uani 1 1 d . . . . .
H37 H 0.4747 0.1774 0.6465 0.039 Uiso 1 1 calc R U . . .
C38 C 0.44564(13) 0.27970(12) 0.62889(11) 0.0431(5) Uani 1 1 d . . . . .
H38A H 0.4925 0.2987 0.6667 0.065 Uiso 1 1 calc R U . . .
H38B H 0.3964 0.2742 0.6503 0.065 Uiso 1 1 calc R U . . .
H38C H 0.4320 0.3114 0.5862 0.065 Uiso 1 1 calc R U . . .
C39 C 0.40203(12) 0.18045(12) 0.54087(12) 0.0435(5) Uani 1 1 d . . . . .
H39A H 0.4201 0.1356 0.5249 0.065 Uiso 1 1 calc R U . . .
H39B H 0.3912 0.2127 0.4986 0.065 Uiso 1 1 calc R U . . .
H39C H 0.3505 0.1742 0.5588 0.065 Uiso 1 1 calc R U . . .
C40 C 0.57222(11) 0.23329(9) 0.51455(9) 0.0252(4) Uani 1 1 d . . . . .
H41 H 0.6344 0.2402 0.5242 0.030 Uiso 1 1 calc R U . . .
C41 C 0.53363(13) 0.30326(10) 0.48831(10) 0.0339(4) Uani 1 1 d . . . . .
H41A H 0.5498 0.3373 0.5286 0.051 Uiso 1 1 calc R U . . .
H41B H 0.4722 0.2990 0.4746 0.051 Uiso 1 1 calc R U . . .
H41C H 0.5540 0.3186 0.4449 0.051 Uiso 1 1 calc R U . . .
C42 C 0.55122(13) 0.17849(10) 0.45309(10) 0.0353(4) Uani 1 1 d . . . . .
H42A H 0.5725 0.1333 0.4734 0.053 Uiso 1 1 calc R U . . .
H42B H 0.5776 0.1911 0.4122 0.053 Uiso 1 1 calc R U . . .
H42C H 0.4901 0.1760 0.4343 0.053 Uiso 1 1 calc R U . . .
C43 C 0.81738(11) 0.21155(11) 0.60935(10) 0.0315(4) Uani 1 1 d . . . . .
H43 H 0.8801 0.2083 0.6242 0.038 Uiso 1 1 calc R U . . .
C44 C 0.78872(13) 0.16125(13) 0.54473(11) 0.0425(5) Uani 1 1 d . . . . .
H44A H 0.8127 0.1153 0.5590 0.064 Uiso 1 1 calc R U . . .
H44B H 0.8078 0.1779 0.5011 0.064 Uiso 1 1 calc R U . . .
H44C H 0.7272 0.1582 0.5325 0.064 Uiso 1 1 calc R U . . .
C45 C 0.79647(13) 0.28714(12) 0.58952(12) 0.0432(5) Uani 1 1 d . . . . .
H45A H 0.8301 0.3171 0.6280 0.065 Uiso 1 1 calc R U . . .
H45B H 0.7366 0.2953 0.5865 0.065 Uiso 1 1 calc R U . . .
H45C H 0.8092 0.2977 0.5412 0.065 Uiso 1 1 calc R U . . .
C46 C 0.84675(11) 0.17234(10) 0.74506(10) 0.0287(4) Uani 1 1 d . . . . .
H46A H 0.8135 0.1614 0.7830 0.034 Uiso 1 1 calc R U . . .
C47 C 0.90323(14) 0.23325(14) 0.77464(12) 0.0493(6) Uani 1 1 d . . . . .
H47A H 0.8686 0.2737 0.7795 0.074 Uiso 1 1 calc R U . . .
H47B H 0.9389 0.2439 0.7400 0.074 Uiso 1 1 calc R U . . .
H47C H 0.9387 0.2214 0.8236 0.074 Uiso 1 1 calc R U . . .
C48 C 0.89581(16) 0.10790(14) 0.73544(14) 0.0571(7) Uani 1 1 d . . . . .
H48A H 0.8567 0.0697 0.7177 0.086 Uiso 1 1 calc R U . . .
H48B H 0.9328 0.0952 0.7834 0.086 Uiso 1 1 calc R U . . .
H48C H 0.9297 0.1169 0.6990 0.086 Uiso 1 1 calc R U . . .
O1S O 1.03076(11) 0.15386(8) 0.60906(9) 0.0536(4) Uani 1 1 d D . . . .
C1S C 1.01236(14) 0.17665(12) 0.53394(13) 0.0447(5) Uani 1 1 d D . . . .
H1SA H 0.9745 0.2174 0.5276 0.054 Uiso 1 1 calc R U . . .
H1SB H 0.9844 0.1392 0.5004 0.054 Uiso 1 1 calc R U . . .
C2S C 1.09526(14) 0.19587(12) 0.51563(13) 0.0444(5) Uani 1 1 d D . . . .
H2SA H 1.1026 0.1713 0.4704 0.053 Uiso 1 1 calc R U . . .
H2SB H 1.0986 0.2465 0.5076 0.053 Uiso 1 1 calc R U . . .
C3S C 1.16036(16) 0.17320(16) 0.58310(18) 0.0722(9) Uani 1 1 d D . . . .
H3SA H 1.2063 0.1474 0.5683 0.087 Uiso 1 1 calc R U . . .
H3SB H 1.1845 0.2136 0.6138 0.087 Uiso 1 1 calc R U . . .
C4S C 1.11337(16) 0.12756(14) 0.62468(15) 0.0569(6) Uani 1 1 d D . . . .
H4SA H 1.1138 0.0789 0.6075 0.068 Uiso 1 1 calc R U . . .
H4SB H 1.1387 0.1293 0.6789 0.068 Uiso 1 1 calc R U . . .
O2S O -0.0186(6) -0.0021(9) 0.9264(7) 0.0873(17) Uani 0.261(4) 1 d D U P A -1
C5S C 0.0633(3) 0.0124(7) 0.9664(6) 0.0674(18) Uani 0.261(4) 1 d D U P A -1
H5S1 H 0.0754 0.0627 0.9651 0.081 Uiso 0.261(4) 1 calc R U P A -1
H5S2 H 0.1050 -0.0134 0.9456 0.081 Uiso 0.261(4) 1 calc R U P A -1
C6S C 0.0655(10) -0.0108(15) 1.0444(7) 0.0738(19) Uani 0.261(4) 1 d D U P A -1
H6S1 H 0.1085 0.0149 1.0812 0.089 Uiso 0.261(4) 1 calc R U P A -1
H6S2 H 0.0768 -0.0611 1.0505 0.089 Uiso 0.261(4) 1 calc R U P A -1
C7S C -0.0228(11) 0.0067(17) 1.0523(8) 0.0873(17) Uani 0.261(4) 1 d D U P A -1
H7S1 H -0.0445 -0.0297 1.0808 0.105 Uiso 0.261(4) 1 calc R U P A -1
H7S2 H -0.0235 0.0518 1.0780 0.105 Uiso 0.261(4) 1 calc R U P A -1
C8S C -0.0739(9) 0.010(2) 0.9739(9) 0.0738(19) Uani 0.261(4) 1 d D U P A -1
H8S1 H -0.1189 -0.0252 0.9657 0.089 Uiso 0.261(4) 1 calc R U P A -1
H8S2 H -0.1003 0.0565 0.9637 0.089 Uiso 0.261(4) 1 calc R U P A -1
O5D O 0.0580(6) -0.0409(5) 0.9608(5) 0.0674(18) Uani 0.239(4) 1 d D U P A -2
C6D C 0.0792(11) -0.0257(14) 1.0377(6) 0.0738(19) Uani 0.239(4) 1 d D U P A -2
H6D1 H 0.1196 0.0133 1.0482 0.089 Uiso 0.239(4) 1 calc R U P A -2
H6D2 H 0.1049 -0.0666 1.0667 0.089 Uiso 0.239(4) 1 calc R U P A -2
C7D C -0.0026(15) -0.006(2) 1.0579(9) 0.0873(17) Uani 0.239(4) 1 d D U P A -2
H7D1 H -0.0256 -0.0461 1.0810 0.105 Uiso 0.239(4) 1 calc R U P A -2
H7D2 H 0.0054 0.0333 1.0929 0.105 Uiso 0.239(4) 1 calc R U P A -2
C8D C -0.0600(12) 0.0128(19) 0.9841(11) 0.0738(19) Uani 0.239(4) 1 d D U P A -2
H8D1 H -0.0848 0.0594 0.9863 0.089 Uiso 0.239(4) 1 calc R U P A -2
H8D2 H -0.1059 -0.0215 0.9690 0.089 Uiso 0.239(4) 1 calc R U P A -2
C2D C -0.0010(15) 0.0117(14) 0.9313(11) 0.0873(17) Uani 0.239(4) 1 d D U P A -2
H2D1 H -0.0318 0.0003 0.8799 0.105 Uiso 0.239(4) 1 calc R U P A -2
H2D2 H 0.0272 0.0571 0.9310 0.105 Uiso 0.239(4) 1 calc R U P A -2

loop_
_atom_site_aniso_label
_atom_site_aniso_U_11
_atom_site_aniso_U_22
_atom_site_aniso_U_33
_atom_site_aniso_U_23
_atom_site_aniso_U_13
_atom_site_aniso_U_12
Fe1 0.01525(11) 0.02070(11) 0.01360(11) -0.00013(8) 0.00545(8) -0.00069(9)
C49 0.0254(9) 0.0274(8) 0.0178(8) -0.0009(6) 0.0103(7) -0.0031(7)
N7 0.0360(9) 0.0483(10) 0.0262(8) -0.0040(7) 0.0081(7) -0.0141(8)
N8 0.0225(7) 0.0306(8) 0.0180(7) -0.0024(6) 0.0048(6) 0.0004(6)
N9 0.0383(9) 0.0389(9) 0.0358(9) -0.0052(7) -0.0005(7) 0.0155(8)
N1 0.0223(7) 0.0196(6) 0.0190(7) 0.0001(5) 0.0088(6) 0.0013(5)
N2 0.0270(8) 0.0207(7) 0.0274(8) -0.0006(6) 0.0132(6) -0.0032(6)
N3 0.0160(6) 0.0205(6) 0.0143(6) 0.0006(5) 0.0049(5) 0.0005(5)
N4 0.0181(6) 0.0214(6) 0.0159(6) -0.0008(5) 0.0062(5) -0.0002(5)
N5 0.0175(6) 0.0210(6) 0.0146(6) -0.0004(5) 0.0060(5) -0.0012(5)
N6 0.0163(6) 0.0260(7) 0.0155(6) 0.0006(5) 0.0048(5) -0.0009(5)
B1 0.0187(9) 0.0189(8) 0.0161(8) -0.0003(6) 0.0062(7) -0.0004(7)
C1 0.0216(8) 0.0222(8) 0.0155(7) -0.0015(6) 0.0075(6) -0.0021(6)
C2 0.0299(9) 0.0202(8) 0.0286(9) -0.0002(7) 0.0125(7) 0.0037(7)
C3 0.0342(10) 0.0212(8) 0.0310(9) 0.0001(7) 0.0148(8) 0.0006(7)
C4 0.0471(12) 0.0208(9) 0.0498(12) 0.0011(8) 0.0239(10) -0.0020(8)
C5 0.0593(15) 0.0270(10) 0.0819(19) 0.0137(11) 0.0218(14) 0.0054(10)
C6 0.109(2) 0.0236(10) 0.0666(17) -0.0081(11) 0.0386(16) -0.0026(12)
C7 0.0295(9) 0.0276(9) 0.0349(10) -0.0023(7) 0.0177(8) -0.0083(7)
C8 0.0468(12) 0.0339(10) 0.0454(12) 0.0058(9) 0.0259(10) -0.0068(9)
C9 0.0372(11) 0.0378(10) 0.0468(12) -0.0097(9) 0.0174(10) -0.0149(9)
C10 0.0192(8) 0.0179(7) 0.0124(7) 0.0026(5) 0.0061(6) 0.0017(6)
C11 0.0166(8) 0.0241(8) 0.0202(8) -0.0004(6) 0.0046(6) -0.0015(6)
C12 0.0184(8) 0.0238(8) 0.0192(8) 0.0000(6) 0.0036(6) -0.0020(6)
C13 0.0263(9) 0.0274(9) 0.0256(9) -0.0064(7) 0.0045(7) -0.0038(7)
C14 0.0467(13) 0.0464(12) 0.0379(12) -0.0075(9) 0.0075(10) -0.0237(10)
C15 0.0587(14) 0.0441(12) 0.0274(10) -0.0065(9) -0.0053(10) -0.0139(11)
C16 0.0225(8) 0.0238(8) 0.0189(8) -0.0024(6) 0.0097(6) 0.0014(6)
C17 0.0338(10) 0.0347(9) 0.0195(8) -0.0047(7) 0.0121(7) -0.0015(8)
C18 0.0325(10) 0.0259(9) 0.0316(10) 0.0010(7) 0.0155(8) 0.0066(7)
C19 0.0186(8) 0.0200(7) 0.0155(7) -0.0014(6) 0.0043(6) -0.0018(6)
C20 0.0209(8) 0.0266(8) 0.0164(8) -0.0014(6) 0.0092(6) -0.0017(6)
C21 0.0219(8) 0.0266(8) 0.0157(8) 0.0001(6) 0.0076(6) -0.0029(6)
C22 0.0233(8) 0.0367(9) 0.0156(8) 0.0033(7) 0.0046(7) -0.0024(7)
C23 0.0549(13) 0.0318(10) 0.0207(9) 0.0031(7) 0.0133(9) -0.0038(9)
C24 0.0488(12) 0.0367(10) 0.0172(8) -0.0035(7) 0.0097(8) -0.0083(9)
C25 0.0170(8) 0.0360(9) 0.0200(8) 0.0032(7) 0.0030(6) 0.0010(7)
C26 0.0313(10) 0.0423(11) 0.0395(11) 0.0131(9) 0.0088(9) 0.0090(9)
C27 0.0243(9) 0.0581(13) 0.0254(9) -0.0022(9) -0.0001(8) -0.0071(9)
C28 0.0201(8) 0.0233(8) 0.0181(8) -0.0024(6) 0.0067(6) 0.0021(6)
C29 0.0202(8) 0.0410(10) 0.0245(9) 0.0055(8) 0.0062(7) -0.0002(7)
C30 0.0235(9) 0.0665(14) 0.0352(11) 0.0047(10) 0.0125(8) -0.0040(9)
C31 0.0197(9) 0.0710(16) 0.0484(13) -0.0046(11) 0.0101(9) 0.0091(10)
C32 0.0277(10) 0.0482(12) 0.0543(14) 0.0036(10) -0.0012(10) 0.0146(9)
C33 0.0282(10) 0.0322(10) 0.0347(10) 0.0064(8) 0.0043(8) 0.0029(8)
N10 0.0192(7) 0.0359(8) 0.0188(7) 0.0079(6) 0.0059(6) -0.0001(6)
N11 0.0166(7) 0.0381(8) 0.0172(7) 0.0018(6) 0.0073(5) -0.0018(6)
C34 0.0173(7) 0.0209(7) 0.0184(8) -0.0012(6) 0.0048(6) -0.0006(6)
C35 0.0204(8) 0.0222(8) 0.0179(8) -0.0003(6) 0.0069(6) -0.0006(6)
C36 0.0206(8) 0.0237(8) 0.0158(7) -0.0007(6) 0.0060(6) -0.0011(6)
C37 0.0179(8) 0.0502(11) 0.0292(10) 0.0201(8) 0.0074(7) 0.0044(8)
C38 0.0321(11) 0.0669(15) 0.0333(11) 0.0111(10) 0.0135(9) 0.0164(10)
C39 0.0229(10) 0.0514(12) 0.0521(13) 0.0205(10) 0.0002(9) -0.0049(9)
C40 0.0255(9) 0.0330(9) 0.0174(8) 0.0044(7) 0.0058(7) -0.0032(7)
C41 0.0460(12) 0.0321(10) 0.0255(9) 0.0075(8) 0.0124(8) -0.0002(8)
C42 0.0448(12) 0.0362(10) 0.0237(9) -0.0003(8) 0.0055(8) -0.0032(9)
C43 0.0213(9) 0.0547(12) 0.0211(9) 0.0014(8) 0.0101(7) -0.0067(8)
C44 0.0330(11) 0.0716(15) 0.0255(10) -0.0088(10) 0.0118(8) 0.0026(10)
C45 0.0358(11) 0.0586(13) 0.0359(11) 0.0139(10) 0.0097(9) -0.0158(10)
C46 0.0197(8) 0.0457(11) 0.0219(9) 0.0041(8) 0.0072(7) 0.0048(8)
C47 0.0336(11) 0.0779(17) 0.0324(11) 0.0000(11) -0.0007(9) -0.0164(11)
C48 0.0562(15) 0.0693(16) 0.0505(14) 0.0172(12) 0.0217(12) 0.0332(13)
O1S 0.0598(11) 0.0561(10) 0.0565(10) 0.0109(8) 0.0375(9) 0.0031(8)
C1S 0.0398(12) 0.0469(12) 0.0510(13) 0.0026(10) 0.0179(10) 0.0027(10)
C2S 0.0476(13) 0.0471(12) 0.0451(13) 0.0048(10) 0.0242(10) 0.0011(10)
C3S 0.0438(14) 0.0752(19) 0.100(2) 0.0473(17) 0.0212(15) 0.0058(13)
C4S 0.0548(15) 0.0547(14) 0.0607(16) 0.0191(12) 0.0125(13) -0.0045(12)
O2S 0.072(4) 0.101(4) 0.087(3) -0.015(3) 0.014(3) -0.011(3)
C5S 0.061(3) 0.078(4) 0.069(4) -0.004(4) 0.024(3) 0.028(4)
C6S 0.058(3) 0.085(4) 0.079(4) -0.011(4) 0.015(3) 0.007(3)
C7S 0.072(4) 0.101(4) 0.087(3) -0.015(3) 0.014(3) -0.011(3)
C8S 0.058(3) 0.085(4) 0.079(4) -0.011(4) 0.015(3) 0.007(3)
O5D 0.061(3) 0.078(4) 0.069(4) -0.004(4) 0.024(3) 0.028(4)
C6D 0.058(3) 0.085(4) 0.079(4) -0.011(4) 0.015(3) 0.007(3)
C7D 0.072(4) 0.101(4) 0.087(3) -0.015(3) 0.014(3) -0.011(3)
C8D 0.058(3) 0.085(4) 0.079(4) -0.011(4) 0.015(3) 0.007(3)
C2D 0.072(4) 0.101(4) 0.087(3) -0.015(3) 0.014(3) -0.011(3)

loop_
_atom_type_symbol
_atom_type_description
_atom_type_scat_dispersion_real
_atom_type_scat_dispersion_imag
_atom_type_scat_source
C C 0.0033 0.0016 'International Tables Vol C Tables 4.2.6.8 and 6.1.1.4'
H H 0.0000 0.0000 'International Tables Vol C Tables 4.2.6.8 and 6.1.1.4'
B B 0.0013 0.0007 'International Tables Vol C Tables 4.2.6.8 and 6.1.1.4'
N N 0.0061 0.0033 'International Tables Vol C Tables 4.2.6.8 and 6.1.1.4'
O O 0.0106 0.0060 'International Tables Vol C Tables 4.2.6.8 and 6.1.1.4'
Fe Fe 0.3463 0.8444 'International Tables Vol C Tables 4.2.6.8 and 6.1.1.4'

loop_
_geom_angle_atom_site_label_1
_geom_angle_atom_site_label_2
_geom_angle_atom_site_label_3
_geom_angle
N8 Fe1 C49 85.01(7)
N8 Fe1 C34 93.50(6)
C49 Fe1 C34 93.32(6)
N8 Fe1 C10 93.51(6)
C49 Fe1 C10 176.84(6)
C34 Fe1 C10 89.56(6)
N8 Fe1 C1 175.86(6)
C49 Fe1 C1 91.13(7)
C34 Fe1 C1 88.22(6)
C10 Fe1 C1 90.27(6)
N8 Fe1 C19 93.52(6)
C49 Fe1 C19 91.92(6)
C34 Fe1 C19 171.58(6)
C10 Fe1 C19 85.37(6)
C1 Fe1 C19 85.09(6)
N7 C49 Fe1 174.85(16)
N9 N8 Fe1 175.65(15)
C1 N1 C2 109.43(13)
C1 N1 B1 119.33(13)
C2 N1 B1 130.49(13)
C1 N2 C3 110.43(14)
C1 N2 C7 124.78(14)
C3 N2 C7 124.79(14)
C10 N3 C11 110.60(13)
C10 N3 B1 120.75(13)
C11 N3 B1 127.95(13)
C10 N4 C12 110.55(12)
C10 N4 C16 122.45(13)
C12 N4 C16 126.94(13)
C19 N5 C20 109.97(13)
C19 N5 B1 119.04(12)
C20 N5 B1 130.84(13)
C19 N6 C21 110.65(13)
C19 N6 C25 123.90(13)
C21 N6 C25 125.42(13)
N1 B1 N3 107.68(12)
N1 B1 N5 103.20(12)
N3 B1 N5 105.27(12)
N1 B1 C28 115.17(13)
N3 B1 C28 108.10(13)
N5 B1 C28 116.68(13)
N1 C1 N2 104.89(13)
N1 C1 Fe1 121.32(11)
N2 C1 Fe1 133.42(12)
C3 C2 N1 109.61(15)
C3 C2 H2 125.2
N1 C2 H2 125.2
C2 C3 N2 105.55(14)
C2 C3 C4 126.57(17)
N2 C3 C4 127.88(16)
C3 C4 C6 111.98(17)
C3 C4 C5 110.06(17)
C6 C4 C5 110.6(2)
C3 C4 H4 108.0
C6 C4 H4 108.0
C5 C4 H4 108.0
C4 C5 H5A 109.5
C4 C5 H5B 109.5
H5A C5 H5B 109.5
C4 C5 H5C 109.5
H5A C5 H5C 109.5
H5B C5 H5C 109.5
C4 C6 H6A 109.5
C4 C6 H6B 109.5
H6A C6 H6B 109.5
C4 C6 H6C 109.5
H6A C6 H6C 109.5
H6B C6 H6C 109.5
N2 C7 C8 113.93(16)
N2 C7 C9 111.41(15)
C8 C7 C9 114.10(16)
N2 C7 H7 105.5
C8 C7 H7 105.5
C9 C7 H7 105.5
C7 C8 H8A 109.5
C7 C8 H8B 109.5
H8A C8 H8B 109.5
C7 C8 H8C 109.5
H8A C8 H8C 109.5
H8B C8 H8C 109.5
C7 C9 H9A 109.5
C7 C9 H9B 109.5
H9A C9 H9B 109.5
C7 C9 H9C 109.5
H9A C9 H9C 109.5
H9B C9 H9C 109.5
N3 C10 N4 104.95(13)
N3 C10 Fe1 120.38(11)
N4 C10 Fe1 134.61(11)
C12 C11 N3 108.67(14)
C12 C11 H11 125.7
N3 C11 H11 125.7
C11 C12 N4 105.22(14)
C11 C12 C13 127.55(15)
N4 C12 C13 127.14(14)
C12 C13 C15 112.96(15)
C12 C13 C14 110.19(15)
C15 C13 C14 109.38(16)
C12 C13 H13 108.1
C15 C13 H13 108.1
C14 C13 H13 108.1
C13 C14 H14A 109.5
C13 C14 H14B 109.5
H14A C14 H14B 109.5
C13 C14 H14C 109.5
H14A C14 H14C 109.5
H14B C14 H14C 109.5
C13 C15 H15A 109.5
C13 C15 H15B 109.5
H15A C15 H15B 109.5
C13 C15 H15C 109.5
H15A C15 H15C 109.5
H15B C15 H15C 109.5
N4 C16 C18 112.09(13)
N4 C16 C17 113.19(14)
C18 C16 C17 112.14(14)
N4 C16 H16 106.3
C18 C16 H16 106.3
C17 C16 H16 106.3
C16 C17 H17A 109.5
C16 C17 H17B 109.5
H17A C17 H17B 109.5
C16 C17 H17C 109.5
H17A C17 H17C 109.5
H17B C17 H17C 109.5
C16 C18 H18A 109.5
C16 C18 H18B 109.5
H18A C18 H18B 109.5
C16 C18 H18C 109.5
H18A C18 H18C 109.5
H18B C18 H18C 109.5
N5 C19 N6 104.66(13)
N5 C19 Fe1 120.92(11)
N6 C19 Fe1 134.32(12)
C21 C20 N5 109.16(14)
C21 C20 H20 125.4
N5 C20 H20 125.4
C20 C21 N6 105.51(13)
C20 C21 C22 126.91(15)
N6 C21 C22 127.53(15)
C21 C22 C23 111.28(14)
C21 C22 C24 110.10(15)
C23 C22 C24 110.40(14)
C21 C22 H22 108.3
C23 C22 H22 108.3
C24 C22 H22 108.3
C22 C23 H23A 109.5
C22 C23 H23B 109.5
H23A C23 H23B 109.5
C22 C23 H23C 109.5
H23A C23 H23C 109.5
H23B C23 H23C 109.5
C22 C24 H24A 109.5
C22 C24 H24B 109.5
H24A C24 H24B 109.5
C22 C24 H24C 109.5
H24A C24 H24C 109.5
H24B C24 H24C 109.5
N6 C25 C26 112.40(14)
N6 C25 C27 112.25(15)
C26 C25 C27 113.69(15)
N6 C25 H25 105.9
C26 C25 H25 105.9
C27 C25 H25 105.9
C25 C26 H26A 109.5
C25 C26 H26B 109.5
H26A C26 H26B 109.5
C25 C26 H26C 109.5
H26A C26 H26C 109.5
H26B C26 H26C 109.5
C25 C27 H27A 109.5
C25 C27 H27B 109.5
H27A C27 H27B 109.5
C25 C27 H27C 109.5
H27A C27 H27C 109.5
H27B C27 H27C 109.5
C29 C28 C33 114.33(15)
C29 C28 B1 122.71(14)
C33 C28 B1 122.08(15)
C30 C29 C28 123.37(17)
C30 C29 H29 118.3
C28 C29 H29 118.3
C31 C30 C29 119.71(19)
C31 C30 H30 120.1
C29 C30 H30 120.1
C30 C31 C32 119.17(19)
C30 C31 H31 120.4
C32 C31 H31 120.4
C31 C32 C33 120.4(2)
C31 C32 H32 119.8
C33 C32 H32 119.8
C32 C33 C28 122.92(18)
C32 C33 H33 118.5
C28 C33 H33 118.5
C35 N10 C40 119.60(14)
C35 N10 C37 116.14(13)
C40 N10 C37 124.00(13)
C36 N11 C43 123.07(14)
C36 N11 C46 117.50(13)
C43 N11 C46 119.42(13)
C35 C34 C36 58.82(11)
C35 C34 Fe1 149.92(12)
C36 C34 Fe1 151.12(12)
N10 C35 C36 152.27(15)
N10 C35 C34 147.07(15)
C36 C35 C34 60.65(11)
N11 C36 C35 154.47(15)
N11 C36 C34 144.97(15)
C35 C36 C34 60.53(11)
N10 C37 C39 114.38(16)
N10 C37 C38 112.46(16)
C39 C37 C38 111.17(16)
N10 C37 H37 106.0
C39 C37 H37 106.0
C38 C37 H37 106.0
C37 C38 H38A 109.5
C37 C38 H38B 109.5
H38A C38 H38B 109.5
C37 C38 H38C 109.5
H38A C38 H38C 109.5
H38B C38 H38C 109.5
C37 C39 H39A 109.5
C37 C39 H39B 109.5
H39A C39 H39B 109.5
C37 C39 H39C 109.5
H39A C39 H39C 109.5
H39B C39 H39C 109.5
N10 C40 C41 113.49(14)
N10 C40 C42 113.78(14)
C41 C40 C42 111.83(15)
N10 C40 H41 105.6
C41 C40 H41 105.6
C42 C40 H41 105.6
C40 C41 H41A 109.5
C40 C41 H41B 109.5
H41A C41 H41B 109.5
C40 C41 H41C 109.5
H41A C41 H41C 109.5
H41B C41 H41C 109.5
C40 C42 H42A 109.5
C40 C42 H42B 109.5
H42A C42 H42B 109.5
C40 C42 H42C 109.5
H42A C42 H42C 109.5
H42B C42 H42C 109.5
N11 C43 C45 111.10(16)
N11 C43 C44 111.26(16)
C45 C43 C44 114.23(17)
N11 C43 H43 106.6
C45 C43 H43 106.6
C44 C43 H43 106.6
C43 C44 H44A 109.5
C43 C44 H44B 109.5
H44A C44 H44B 109.5
C43 C44 H44C 109.5
H44A C44 H44C 109.5
H44B C44 H44C 109.5
C43 C45 H45A 109.5
C43 C45 H45B 109.5
H45A C45 H45B 109.5
C43 C45 H45C 109.5
H45A C45 H45C 109.5
H45B C45 H45C 109.5
N11 C46 C48 111.10(16)
N11 C46 C47 111.23(16)
C48 C46 C47 112.56(19)
N11 C46 H46A 107.2
C48 C46 H46A 107.2
C47 C46 H46A 107.2
C46 C47 H47A 109.5
C46 C47 H47B 109.5
H47A C47 H47B 109.5
C46 C47 H47C 109.5
H47A C47 H47C 109.5
H47B C47 H47C 109.5
C46 C48 H48A 109.5
C46 C48 H48B 109.5
H48A C48 H48B 109.5
C46 C48 H48C 109.5
H48A C48 H48C 109.5
H48B C48 H48C 109.5
C4S O1S C1S 106.82(17)
O1S C1S C2S 107.06(18)
O1S C1S H1SA 110.3
C2S C1S H1SA 110.3
O1S C1S H1SB 110.3
C2S C1S H1SB 110.3
H1SA C1S H1SB 108.6
C3S C2S C1S 104.11(18)
C3S C2S H2SA 110.9
C1S C2S H2SA 110.9
C3S C2S H2SB 110.9
C1S C2S H2SB 110.9
H2SA C2S H2SB 109.0
C4S C3S C2S 104.3(2)
C4S C3S H3SA 110.9
C2S C3S H3SA 110.9
C4S C3S H3SB 110.9
C2S C3S H3SB 110.9
H3SA C3S H3SB 108.9
O1S C4S C3S 105.38(19)
O1S C4S H4SA 110.7
C3S C4S H4SA 110.7
O1S C4S H4SB 110.7
C3S C4S H4SB 110.7
H4SA C4S H4SB 108.8
C5S O2S C8S 108.0(10)
O2S C5S C6S 104.7(8)
O2S C5S H5S1 110.8
C6S C5S H5S1 110.8
O2S C5S H5S2 110.8
C6S C5S H5S2 110.8
H5S1 C5S H5S2 108.9
C5S C6S C7S 102.2(7)
C5S C6S H6S1 111.3
C7S C6S H6S1 111.3
C5S C6S H6S2 111.3
C7S C6S H6S2 111.3
H6S1 C6S H6S2 109.2
C8S C7S C6S 104.4(6)
C8S C7S H7S1 110.9
C6S C7S H7S1 110.9
C8S C7S H7S2 110.9
C6S C7S H7S2 110.9
H7S1 C7S H7S2 108.9
O2S C8S C7S 107.2(7)
O2S C8S H8S1 110.3
C7S C8S H8S1 110.3
O2S C8S H8S2 110.3
C7S C8S H8S2 110.3
H8S1 C8S H8S2 108.5
C6D O5D C2D 103.0(10)
O5D C6D C7D 105.7(9)
O5D C6D H6D1 110.6
C7D C6D H6D1 110.6
O5D C6D H6D2 110.6
C7D C6D H6D2 110.6
H6D1 C6D H6D2 108.7
C8D C7D C6D 103.9(6)
C8D C7D H7D1 111.0
C6D C7D H7D1 111.0
C8D C7D H7D2 111.0
C6D C7D H7D2 111.0
H7D1 C7D H7D2 109.0
C7D C8D C2D 102.6(7)
C7D C8D H8D1 111.2
C2D C8D H8D1 111.2
C7D C8D H8D2 111.2
C2D C8D H8D2 111.2
H8D1 C8D H8D2 109.2
O5D C2D C8D 103.9(10)
O5D C2D H2D1 111.0
C8D C2D H2D1 111.0
O5D C2D H2D2 111.0
C8D C2D H2D2 111.0
H2D1 C2D H2D2 109.0

loop_
_geom_bond_atom_site_label_1
_geom_bond_atom_site_label_2
_geom_bond_distance
Fe1 N8 1.8426(15)
Fe1 C49 1.9325(17)
Fe1 C34 1.9741(16)
Fe1 C10 1.9752(16)
Fe1 C1 1.9909(16)
Fe1 C19 2.0113(15)
C49 N7 1.155(2)
N8 N9 1.115(2)
N1 C1 1.360(2)
N1 C2 1.385(2)
N1 B1 1.550(2)
N2 C1 1.380(2)
N2 C3 1.402(2)
N2 C7 1.481(2)
N3 C10 1.3525(19)
N3 C11 1.384(2)
N3 B1 1.559(2)
N4 C10 1.3788(19)
N4 C12 1.410(2)
N4 C16 1.473(2)
N5 C19 1.361(2)
N5 C20 1.3809(19)
N5 B1 1.562(2)
N6 C19 1.378(2)
N6 C21 1.402(2)
N6 C25 1.477(2)
B1 C28 1.615(2)
C2 C3 1.331(2)
C2 H2 0.9500
C3 C4 1.513(2)
C4 C6 1.520(3)
C4 C5 1.520(3)
C4 H4 1.0000
C5 H5A 0.9800
C5 H5B 0.9800
C5 H5C 0.9800
C6 H6A 0.9800
C6 H6B 0.9800
C6 H6C 0.9800
C7 C8 1.507(3)
C7 C9 1.531(3)
C7 H7 1.0000
C8 H8A 0.9800
C8 H8B 0.9800
C8 H8C 0.9800
C9 H9A 0.9800
C9 H9B 0.9800
C9 H9C 0.9800
C11 C12 1.353(2)
C11 H11 0.9500
C12 C13 1.510(2)
C13 C15 1.518(3)
C13 C14 1.527(3)
C13 H13 1.0000
C14 H14A 0.9800
C14 H14B 0.9800
C14 H14C 0.9800
C15 H15A 0.9800
C15 H15B 0.9800
C15 H15C 0.9800
C16 C18 1.524(2)
C16 C17 1.525(2)
C16 H16 1.0000
C17 H17A 0.9800
C17 H17B 0.9800
C17 H17C 0.9800
C18 H18A 0.9800
C18 H18B 0.9800
C18 H18C 0.9800
C20 C21 1.339(2)
C20 H20 0.9500
C21 C22 1.511(2)
C22 C23 1.516(2)
C22 C24 1.526(3)
C22 H22 1.0000
C23 H23A 0.9800
C23 H23B 0.9800
C23 H23C 0.9800
C24 H24A 0.9800
C24 H24B 0.9800
C24 H24C 0.9800
C25 C26 1.510(3)
C25 C27 1.534(3)
C25 H25 1.0000
C26 H26A 0.9800
C26 H26B 0.9800
C26 H26C 0.9800
C27 H27A 0.9800
C27 H27B 0.9800
C27 H27C 0.9800
C28 C29 1.396(2)
C28 C33 1.401(2)
C29 C30 1.385(2)
C29 H29 0.9500
C30 C31 1.371(3)
C30 H30 0.9500
C31 C32 1.374(3)
C31 H31 0.9500
C32 C33 1.375(3)
C32 H32 0.9500
C33 H33 0.9500
N10 C35 1.340(2)
N10 C40 1.483(2)
N10 C37 1.487(2)
N11 C36 1.335(2)
N11 C43 1.475(2)
N11 C46 1.477(2)
C34 C35 1.398(2)
C34 C36 1.399(2)
C35 C36 1.373(2)
C37 C39 1.515(3)
C37 C38 1.519(3)
C37 H37 1.0000
C38 H38A 0.9800
C38 H38B 0.9800
C38 H38C 0.9800
C39 H39A 0.9800
C39 H39B 0.9800
C39 H39C 0.9800
C40 C41 1.520(2)
C40 C42 1.529(2)
C40 H41 1.0000
C41 H41A 0.9800
C41 H41B 0.9800
C41 H41C 0.9800
C42 H42A 0.9800
C42 H42B 0.9800
C42 H42C 0.9800
C43 C45 1.522(3)
C43 C44 1.523(3)
C43 H43 1.0000
C44 H44A 0.9800
C44 H44B 0.9800
C44 H44C 0.9800
C45 H45A 0.9800
C45 H45B 0.9800
C45 H45C 0.9800
C46 C48 1.511(3)
C46 C47 1.516(3)
C46 H46A 1.0000
C47 H47A 0.9800
C47 H47B 0.9800
C47 H47C 0.9800
C48 H48A 0.9800
C48 H48B 0.9800
C48 H48C 0.9800
O1S C4S 1.408(3)
O1S C1S 1.417(3)
C1S C2S 1.515(3)
C1S H1SA 0.9900
C1S H1SB 0.9900
C2S C3S 1.503(3)
C2S H2SA 0.9900
C2S H2SB 0.9900
C3S C4S 1.490(3)
C3S H3SA 0.9900
C3S H3SB 0.9900
C4S H4SA 0.9900
C4S H4SB 0.9900
O2S C5S 1.400(7)
O2S C8S 1.414(8)
C5S C6S 1.497(8)
C5S H5S1 0.9900
C5S H5S2 0.9900
C6S C7S 1.521(10)
C6S H6S1 0.9900
C6S H6S2 0.9900
C7S C8S 1.494(8)
C7S H7S1 0.9900
C7S H7S2 0.9900
C8S H8S1 0.9900
C8S H8S2 0.9900
O5D C6D 1.410(8)
O5D C2D 1.419(8)
C6D C7D 1.515(8)
C6D H6D1 0.9900
C6D H6D2 0.9900
C7D C8D 1.509(10)
C7D H7D1 0.9900
C7D H7D2 0.9900
C8D C2D 1.519(8)
C8D H8D1 0.9900
C8D H8D2 0.9900
C2D H2D1 0.9900
C2D H2D2 0.9900

loop_
_geom_hbond_atom_site_label_D
_geom_hbond_atom_site_label_H
_geom_hbond_atom_site_label_A
_geom_hbond_distance_DH
_geom_hbond_distance_HA
_geom_hbond_distance_DA
_geom_hbond_angle_DHA
_geom_hbond_site_symmetry_A
C16 H16 N8 1.00 2.34 3.073(2) 129.1 .
C16 H16 N9 1.00 2.66 3.352(2) 126.6 .
C25 H25 N8 1.00 2.44 3.244(2) 136.9 .
C25 H25 N9 1.00 2.67 3.473(2) 137.6 .
C37 H37 N4 1.00 2.64 3.562(2) 153.1 .
C38 H38A N2 0.98 2.65 3.551(3) 153.6 .
C39 H39B N7 0.98 2.56 3.427(3) 148.2 4_565
C46 H46A N7 1.00 2.63 3.451(2) 139.2 .

loop_
_geom_torsion_atom_site_label_1
_geom_torsion_atom_site_label_2
_geom_torsion_atom_site_label_3
_geom_torsion_atom_site_label_4
_geom_torsion
C1 N1 B1 N3 -52.83(18)
C2 N1 B1 N3 138.19(16)
C1 N1 B1 N5 58.19(17)
C2 N1 B1 N5 -110.79(17)
C1 N1 B1 C28 -173.50(13)
C2 N1 B1 C28 17.5(2)
C10 N3 B1 N1 57.08(18)
C11 N3 B1 N1 -133.46(15)
C10 N3 B1 N5 -52.52(17)
C11 N3 B1 N5 116.94(16)
C10 N3 B1 C28 -177.90(13)
C11 N3 B1 C28 -8.4(2)
C19 N5 B1 N1 -58.70(17)
C20 N5 B1 N1 116.58(16)
C19 N5 B1 N3 54.09(17)
C20 N5 B1 N3 -130.63(16)
C19 N5 B1 C28 173.94(13)
C20 N5 B1 C28 -10.8(2)
C2 N1 C1 N2 -2.77(17)
B1 N1 C1 N2 -173.90(13)
C2 N1 C1 Fe1 171.12(11)
B1 N1 C1 Fe1 -0.02(19)
C3 N2 C1 N1 1.80(18)
C7 N2 C1 N1 -178.55(15)
C3 N2 C1 Fe1 -171.00(13)
C7 N2 C1 Fe1 8.6(3)
C1 N1 C2 C3 2.8(2)
B1 N1 C2 C3 172.67(16)
N1 C2 C3 N2 -1.6(2)
N1 C2 C3 C4 178.10(17)
C1 N2 C3 C2 -0.1(2)
C7 N2 C3 C2 -179.78(16)
C1 N2 C3 C4 -179.84(18)
C7 N2 C3 C4 0.5(3)
C2 C3 C4 C6 71.4(3)
N2 C3 C4 C6 -109.0(2)
C2 C3 C4 C5 -52.0(3)
N2 C3 C4 C5 127.6(2)
C1 N2 C7 C8 113.83(19)
C3 N2 C7 C8 -66.6(2)
C1 N2 C7 C9 -115.32(18)
C3 N2 C7 C9 64.3(2)
C11 N3 C10 N4 0.55(16)
B1 N3 C10 N4 171.69(12)
C11 N3 C10 Fe1 -177.08(10)
B1 N3 C10 Fe1 -5.94(18)
C12 N4 C10 N3 -0.92(16)
C16 N4 C10 N3 -178.40(13)
C12 N4 C10 Fe1 176.20(12)
C16 N4 C10 Fe1 -1.3(2)
C10 N3 C11 C12 0.03(18)
B1 N3 C11 C12 -170.31(14)
N3 C11 C12 N4 -0.58(17)
N3 C11 C12 C13 176.05(15)
C10 N4 C12 C11 0.95(17)
C16 N4 C12 C11 178.28(14)
C10 N4 C12 C13 -175.70(15)
C16 N4 C12 C13 1.6(3)
C11 C12 C13 C15 79.9(2)
N4 C12 C13 C15 -104.1(2)
C11 C12 C13 C14 -42.7(2)
N4 C12 C13 C14 133.19(18)
C10 N4 C16 C18 107.73(17)
C12 N4 C16 C18 -69.3(2)
C10 N4 C16 C17 -124.23(16)
C12 N4 C16 C17 58.7(2)
C20 N5 C19 N6 2.06(17)
B1 N5 C19 N6 178.27(12)
C20 N5 C19 Fe1 -174.78(10)
B1 N5 C19 Fe1 1.42(19)
C21 N6 C19 N5 -1.31(17)
C25 N6 C19 N5 -179.45(14)
C21 N6 C19 Fe1 174.91(12)
C25 N6 C19 Fe1 -3.2(2)
C19 N5 C20 C21 -2.14(18)
B1 N5 C20 C21 -177.74(15)
N5 C20 C21 N6 1.22(18)
N5 C20 C21 C22 -176.26(15)
C19 N6 C21 C20 0.06(18)
C25 N6 C21 C20 178.16(15)
C19 N6 C21 C22 177.53(15)
C25 N6 C21 C22 -4.4(3)
C20 C21 C22 C23 73.2(2)
N6 C21 C22 C23 -103.72(19)
C20 C21 C22 C24 -49.5(2)
N6 C21 C22 C24 133.55(17)
C19 N6 C25 C26 -116.92(17)
C21 N6 C25 C26 65.2(2)
C19 N6 C25 C27 113.42(17)
C21 N6 C25 C27 -64.4(2)
N1 B1 C28 C29 -156.21(15)
N3 B1 C28 C29 83.35(19)
N5 B1 C28 C29 -35.0(2)
N1 B1 C28 C33 35.1(2)
N3 B1 C28 C33 -85.29(18)
N5 B1 C28 C33 156.39(15)
C33 C28 C29 C30 -3.1(3)
B1 C28 C29 C30 -172.55(18)
C28 C29 C30 C31 0.8(3)
C29 C30 C31 C32 0.9(3)
C30 C31 C32 C33 -0.1(4)
C31 C32 C33 C28 -2.6(3)
C29 C28 C33 C32 4.0(3)
B1 C28 C33 C32 173.52(18)
C40 N10 C35 C36 -1.2(4)
C37 N10 C35 C36 -175.6(3)
C40 N10 C35 C34 177.1(2)
C37 N10 C35 C34 2.7(4)
C36 C34 C35 N10 -179.1(3)
Fe1 C34 C35 N10 -3.3(5)
Fe1 C34 C35 C36 175.8(3)
C43 N11 C36 C35 -0.1(5)
C46 N11 C36 C35 178.5(3)
C43 N11 C36 C34 -176.8(2)
C46 N11 C36 C34 1.8(3)
N10 C35 C36 N11 1.1(6)
C34 C35 C36 N11 -177.8(4)
N10 C35 C36 C34 178.9(4)
C35 C34 C36 N11 178.4(3)
Fe1 C34 C36 N11 2.8(5)
Fe1 C34 C36 C35 -175.6(3)
C35 N10 C37 C39 -141.88(16)
C40 N10 C37 C39 44.0(2)
C35 N10 C37 C38 90.07(18)
C40 N10 C37 C38 -84.1(2)
C35 N10 C40 C41 -123.58(17)
C37 N10 C40 C41 50.4(2)
C35 N10 C40 C42 107.04(18)
C37 N10 C40 C42 -79.0(2)
C36 N11 C43 C45 64.8(2)
C46 N11 C43 C45 -113.79(18)
C36 N11 C43 C44 -63.7(2)
C46 N11 C43 C44 117.74(18)
C36 N11 C46 C48 116.03(19)
C43 N11 C46 C48 -65.3(2)
C36 N11 C46 C47 -117.74(18)
C43 N11 C46 C47 60.9(2)
C4S O1S C1S C2S -27.0(2)
O1S C1S C2S C3S 7.0(3)
C1S C2S C3S C4S 14.2(3)
C1S O1S C4S C3S 36.4(3)
C2S C3S C4S O1S -30.9(3)
C8S O2S C5S C6S 36(2)
O2S C5S C6S C7S -35(2)
C5S C6S C7S C8S 22(3)
C5S O2S C8S C7S -21(3)
C6S C7S C8S O2S -2(4)
C2D O5D C6D C7D 41(2)
O5D C6D C7D C8D -20(3)
C6D C7D C8D C2D -7(4)
C6D O5D C2D C8D -46(2)
C7D C8D C2D O5D 32(3)
